data_7011586
loop_
_publ_author_name
'Shi, Zhan'
'Zhang, Dong'
'Feng, Shouhua'
'Li, Guanghua'
'Dai, Zhimin'
'Fu, Wensheng'
'Chen, Xiaobo'
'Hua, Jia'

_publ_section_title
;
 First coordination complex-linked vanadium selenite,
 [Cu(phen)]2V2Se2O11: hydrothermal synthesis and crystal structure
;
_journal_issue 9
_journal_name_full 'Journal of the Chemical Society, Dalton Transactions'
_journal_page_first 1873
_journal_paper_doi 10.1039/b201955h
_journal_year 2002
_chemical_formula_sum 'C24 H16 Cu2 N4 O11 Se2 V2'
_chemical_formula_weight 923.29
_chemical_name_systematic
; 
? 
;
_space_group_IT_number 13
_symmetry_cell_setting monoclinic
_symmetry_space_group_name_Hall '-P 2yac'
_symmetry_space_group_name_H-M 'P 1 2/n 1'
_atom_sites_solution_hydrogens geom
_atom_sites_solution_primary direct
_atom_sites_solution_secondary difmap
_audit_creation_method SHELXL-97
_cell_angle_alpha 90.00
_cell_angle_beta 101.191(2)
_cell_angle_gamma 90.00
_cell_formula_units_Z 2
_cell_length_a 11.1059(3)
_cell_length_b 9.8725(3)
_cell_length_c 13.0827(3)
_cell_measurement_temperature 293(2)
_cell_volume 1407.15(7)
_computing_cell_refinement 'Bruker SMART'
_computing_data_collection 'Bruker SMART'
_computing_data_reduction 'Bruker SAINT'
_computing_molecular_graphics SHELXP-97
_computing_publication_material SHELXTL
_computing_structure_refinement 'SHELXL-97 (Sheldrick, 1997)'
_computing_structure_solution 'SHELXS-97 (Sheldrick, 1990)'
_diffrn_ambient_temperature 293(2)
_diffrn_measured_fraction_theta_full 0.999
_diffrn_measured_fraction_theta_max 0.999
_diffrn_radiation_monochromator graphite
_diffrn_radiation_source 'fine-focus sealed tube'
_diffrn_radiation_type MoK\a
_diffrn_radiation_wavelength 0.71073
_diffrn_reflns_av_R_equivalents 0.0347
_diffrn_reflns_av_sigmaI/netI 0.0244
_diffrn_reflns_limit_h_max 12
_diffrn_reflns_limit_h_min -11
_diffrn_reflns_limit_k_max 10
_diffrn_reflns_limit_k_min -9
_diffrn_reflns_limit_l_max 13
_diffrn_reflns_limit_l_min -14
_diffrn_reflns_number 6659
_diffrn_reflns_theta_full 23.24
_diffrn_reflns_theta_max 23.24
_diffrn_reflns_theta_min 2.06
_exptl_absorpt_coefficient_mu 4.790
_exptl_absorpt_correction_T_max 0.693214
_exptl_absorpt_correction_T_min 0.297881
_exptl_absorpt_correction_type empirical
_exptl_crystal_colour blue
_exptl_crystal_density_diffrn 2.179
_exptl_crystal_density_method 'not measured'
_exptl_crystal_description block
_exptl_crystal_F_000 896
_exptl_crystal_size_max 0.65
_exptl_crystal_size_mid 0.40
_exptl_crystal_size_min 0.40
_refine_diff_density_max 0.641
_refine_diff_density_min -0.735
_refine_diff_density_rms 0.132
_refine_ls_extinction_method none
_refine_ls_goodness_of_fit_ref 1.072
_refine_ls_hydrogen_treatment mixed
_refine_ls_matrix_type full
_refine_ls_number_parameters 236
_refine_ls_number_reflns 2016
_refine_ls_number_restraints 0
_refine_ls_restrained_S_all 1.072
_refine_ls_R_factor_all 0.0313
_refine_ls_R_factor_gt 0.0293
_refine_ls_shift/su_max 0.001
_refine_ls_shift/su_mean 0.000
_refine_ls_structure_factor_coef Fsqd
_refine_ls_weighting_details 'calc w=1/[\s^2^(Fo^2^)+(0.0516P)^2^+1.3105P] where P=(Fo^2^+2Fc^2^)/3'
_refine_ls_weighting_scheme calc
_refine_ls_wR_factor_gt 0.0763
_refine_ls_wR_factor_ref 0.0775
_reflns_number_gt 1880
_reflns_number_total 2016
_reflns_threshold_expression >2sigma(I)
_cod_data_source_file b201955h.txt
_cod_data_source_block sad
_cod_depositor_comments
;
The following automatic conversions were performed:

'_symmetry_cell_setting' tag value 'monoclinc' was replaced with
'monoclinic' value.

Automatic conversion script
Id: cif_fix_values 1646 2011-03-28 12:23:43Z adriana 
;
_cod_original_sg_symbol_H-M P2/n
_cod_database_code 7011586

loop_
_symmetry_equiv_pos_as_xyz
'x, y, z'
'-x+1/2, y, -z+1/2'
'-x, -y, -z'
'x-1/2, -y, z-1/2'

loop_
_atom_site_label
_atom_site_type_symbol
_atom_site_fract_x
_atom_site_fract_y
_atom_site_fract_z
_atom_site_U_iso_or_equiv
_atom_site_adp_type
_atom_site_occupancy
_atom_site_symmetry_multiplicity
_atom_site_calc_flag
_atom_site_refinement_flags
_atom_site_disorder_assembly
_atom_site_disorder_group
Se Se 0.09580(3) 0.02462(4) 0.67732(3) 0.02495(16) Uani 1 1 d . . .
Cu Cu 0.19193(4) -0.15930(4) 0.87058(3) 0.02327(16) Uani 1 1 d . . .
V V 0.32073(5) -0.13024(6) 1.13853(4) 0.02215(19) Uani 1 1 d . . .
O1 O 0.1357(2) 0.0217(2) 0.8082(2) 0.0287(6) Uani 1 1 d . . .
O2 O 0.1386(2) -0.1292(3) 0.6442(2) 0.0343(6) Uani 1 1 d . . .
O3 O -0.0607(2) -0.0060(3) 0.6567(2) 0.0344(7) Uani 1 1 d . . .
O4 O 0.2183(2) -0.0957(3) 1.03327(19) 0.0341(6) Uani 1 1 d . . .
O5 O 0.2500 -0.1335(4) 1.2500 0.0406(10) Uani 1 2 d S . .
O6 O 0.3877(3) -0.2714(3) 1.1238(2) 0.0407(7) Uani 1 1 d . . .
N1 N 0.2316(3) -0.3608(3) 0.8803(2) 0.0287(7) Uani 1 1 d . . .
N2 N 0.0227(3) -0.2291(3) 0.8726(2) 0.0257(7) Uani 1 1 d . . .
C1 C 0.3387(4) -0.4229(5) 0.8887(3) 0.0380(10) Uani 1 1 d . . .
C2 C 0.3476(5) -0.5651(5) 0.8896(4) 0.0494(13) Uani 1 1 d . . .
C3 C 0.2449(5) -0.6435(5) 0.8821(4) 0.0481(12) Uani 1 1 d . . .
C4 C 0.1303(4) -0.5803(4) 0.8743(3) 0.0375(10) Uani 1 1 d . . .
C5 C 0.1292(4) -0.4383(4) 0.8740(3) 0.0280(8) Uani 1 1 d . . .
C6 C 0.0168(4) -0.3667(4) 0.8705(3) 0.0272(9) Uani 1 1 d . . .
C7 C -0.0924(4) -0.4389(4) 0.8691(3) 0.0336(9) Uani 1 1 d . . .
C8 C -0.1984(4) -0.3618(5) 0.8742(3) 0.0410(11) Uani 1 1 d . . .
C9 C -0.1892(4) -0.2248(6) 0.8802(3) 0.0417(11) Uani 1 1 d . . .
C10 C -0.0792(4) -0.1606(5) 0.8779(3) 0.0330(9) Uani 1 1 d . . .
C11 C 0.0157(5) -0.6504(5) 0.8690(3) 0.0473(13) Uani 1 1 d . . .
C12 C -0.0887(5) -0.5833(5) 0.8671(4) 0.0464(12) Uani 1 1 d . . .
H1 H 0.409(5) -0.365(5) 0.899(3) 0.039(12) Uiso 1 1 d . . .
H2 H 0.422(5) -0.593(5) 0.899(4) 0.048(14) Uiso 1 1 d . . .
H3 H 0.251(5) -0.754(6) 0.885(4) 0.071(16) Uiso 1 1 d . . .
H8 H -0.279(4) -0.412(5) 0.875(3) 0.036(11) Uiso 1 1 d . . .
H9 H -0.244(5) -0.183(5) 0.887(4) 0.042(15) Uiso 1 1 d . . .
H10 H -0.070(4) -0.074(5) 0.879(3) 0.039(12) Uiso 1 1 d . . .
H11 H 0.018(4) -0.735(6) 0.865(4) 0.052(15) Uiso 1 1 d . . .
H12 H -0.156(5) -0.625(5) 0.859(4) 0.041(13) Uiso 1 1 d . . .

loop_
_atom_site_aniso_label
_atom_site_aniso_U_11
_atom_site_aniso_U_22
_atom_site_aniso_U_33
_atom_site_aniso_U_23
_atom_site_aniso_U_13
_atom_site_aniso_U_12
Se 0.0191(2) 0.0251(3) 0.0310(2) 0.00658(14) 0.00581(16) 0.00184(14)
Cu 0.0197(3) 0.0243(3) 0.0262(3) 0.00202(17) 0.00542(19) -0.00092(17)
V 0.0194(3) 0.0282(4) 0.0199(4) -0.0028(2) 0.0062(3) -0.0024(2)
O1 0.0305(14) 0.0247(14) 0.0309(15) -0.0009(11) 0.0055(11) 0.0022(11)
O2 0.0204(14) 0.0366(16) 0.0463(16) -0.0141(13) 0.0075(12) 0.0018(12)
O3 0.0166(13) 0.0362(16) 0.0498(17) 0.0062(12) 0.0047(12) 0.0042(11)
O4 0.0293(14) 0.0470(18) 0.0244(14) -0.0059(12) 0.0014(11) 0.0007(13)
O5 0.046(2) 0.052(3) 0.028(2) 0.000 0.0184(18) 0.000
O6 0.0395(16) 0.0403(17) 0.0444(17) -0.0023(13) 0.0135(13) 0.0087(14)
N1 0.0331(19) 0.0294(18) 0.0246(17) 0.0005(13) 0.0075(13) 0.0058(15)
N2 0.0252(17) 0.0281(18) 0.0237(16) 0.0019(13) 0.0050(13) -0.0009(14)
C1 0.037(2) 0.044(3) 0.035(2) 0.0055(19) 0.0126(19) 0.012(2)
C2 0.059(3) 0.050(3) 0.044(3) 0.009(2) 0.023(2) 0.033(3)
C3 0.076(4) 0.033(3) 0.040(3) 0.0004(19) 0.021(2) 0.013(2)
C4 0.063(3) 0.027(2) 0.025(2) -0.0028(17) 0.0157(19) 0.002(2)
C5 0.043(2) 0.024(2) 0.0179(18) -0.0013(15) 0.0075(16) -0.0009(18)
C6 0.035(2) 0.027(2) 0.0192(18) -0.0005(15) 0.0048(16) -0.0046(17)
C7 0.042(2) 0.037(2) 0.0203(19) -0.0022(17) 0.0032(16) -0.015(2)
C8 0.029(2) 0.060(3) 0.033(2) 0.006(2) 0.0022(18) -0.016(2)
C9 0.026(2) 0.055(3) 0.045(3) 0.010(2) 0.010(2) 0.004(2)
C10 0.030(2) 0.033(3) 0.037(2) 0.0077(18) 0.0082(17) 0.0033(19)
C11 0.082(4) 0.026(3) 0.034(3) -0.0062(19) 0.011(2) -0.011(3)
C12 0.061(3) 0.039(3) 0.038(2) -0.005(2) 0.008(2) -0.025(3)

loop_
_atom_type_symbol
_atom_type_description
_atom_type_scat_dispersion_real
_atom_type_scat_dispersion_imag
_atom_type_scat_source
C C 0.0033 0.0016 'International Tables Vol C Tables 4.2.6.8 and 6.1.1.4'
H H 0.0000 0.0000 'International Tables Vol C Tables 4.2.6.8 and 6.1.1.4'
N N 0.0061 0.0033 'International Tables Vol C Tables 4.2.6.8 and 6.1.1.4'
O O 0.0106 0.0060 'International Tables Vol C Tables 4.2.6.8 and 6.1.1.4'
V V 0.3005 0.5294 'International Tables Vol C Tables 4.2.6.8 and 6.1.1.4'
Cu Cu 0.3201 1.2651 'International Tables Vol C Tables 4.2.6.8 and 6.1.1.4'
Se Se -0.0929 2.2259 'International Tables Vol C Tables 4.2.6.8 and 6.1.1.4'

loop_
_geom_angle_atom_site_label_1
_geom_angle_atom_site_label_2
_geom_angle_atom_site_label_3
_geom_angle
_geom_angle_site_symmetry_1
_geom_angle_site_symmetry_3
_geom_angle_publ_flag
O2 Se O1 102.51(13) . . ?
O2 Se O3 97.35(12) . . ?
O1 Se O3 102.33(14) . . ?
O2 Cu N2 167.76(12) 2_556 . ?
O2 Cu O1 93.11(11) 2_556 . ?
N2 Cu O1 95.30(12) . . ?
O2 Cu N1 87.36(12) 2_556 . ?
N2 Cu N1 81.69(13) . . ?
O1 Cu N1 159.90(11) . . ?
O2 Cu O4 95.93(11) 2_556 . ?
N2 Cu O4 91.96(11) . . ?
O1 Cu O4 96.43(10) . . ?
N1 Cu O4 103.51(11) . . ?
O6 V O4 109.89(14) . . ?
O6 V O5 111.69(17) . . ?
O4 V O5 110.20(10) . . ?
O6 V O3 107.95(14) . 4_656 ?
O4 V O3 108.32(14) . 4_656 ?
O5 V O3 108.70(14) . 4_656 ?
Se O1 Cu 115.26(13) . . ?
Se O2 Cu 119.44(15) . 2_556 ?
Se O3 V 123.80(16) . 4 ?
V O4 Cu 134.22(15) . . ?
V O5 V 178.0(3) 2_557 . ?
C1 N1 C5 118.2(4) . . ?
C1 N1 Cu 129.6(3) . . ?
C5 N1 Cu 112.2(3) . . ?
C10 N2 C6 118.1(3) . . ?
C10 N2 Cu 129.3(3) . . ?
C6 N2 Cu 112.6(2) . . ?
N1 C1 C2 121.6(5) . . ?
N1 C1 H1 115(3) . . ?
C2 C1 H1 123(3) . . ?
C3 C2 C1 120.5(5) . . ?
C3 C2 H2 127(3) . . ?
C1 C2 H2 113(3) . . ?
C2 C3 C4 119.1(4) . . ?
C2 C3 H3 121(3) . . ?
C4 C3 H3 120(3) . . ?
C5 C4 C3 116.8(4) . . ?
C5 C4 C11 118.3(4) . . ?
C3 C4 C11 124.8(4) . . ?
N1 C5 C4 123.8(4) . . ?
N1 C5 C6 116.1(3) . . ?
C4 C5 C6 120.1(4) . . ?
N2 C6 C7 123.0(4) . . ?
N2 C6 C5 117.1(3) . . ?
C7 C6 C5 119.8(4) . . ?
C6 C7 C8 116.8(4) . . ?
C6 C7 C12 118.7(4) . . ?
C8 C7 C12 124.5(4) . . ?
C9 C8 C7 119.0(4) . . ?
C9 C8 H8 122(3) . . ?
C7 C8 H8 119(3) . . ?
C8 C9 C10 120.9(5) . . ?
C8 C9 H9 119(4) . . ?
C10 C9 H9 120(4) . . ?
N2 C10 C9 122.1(4) . . ?
N2 C10 H10 114(3) . . ?
C9 C10 H10 124(3) . . ?
C12 C11 C4 121.3(4) . . ?
C12 C11 H11 122(4) . . ?
C4 C11 H11 116(4) . . ?
C11 C12 C7 121.7(5) . . ?
C11 C12 H12 121(3) . . ?
C7 C12 H12 117(3) . . ?

loop_
_geom_bond_atom_site_label_1
_geom_bond_atom_site_label_2
_geom_bond_distance
_geom_bond_site_symmetry_2
_geom_bond_publ_flag
Se O2 1.673(3) . ?
Se O1 1.684(3) . ?
Se O3 1.733(3) . ?
Cu O2 1.952(3) 2_556 ?
Cu N2 2.007(3) . ?
Cu O1 2.013(2) . ?
Cu N1 2.036(3) . ?
Cu O4 2.184(2) . ?
V O6 1.609(3) . ?
V O4 1.643(3) . ?
V O5 1.7859(5) . ?
V O3 1.865(3) 4_656 ?
O2 Cu 1.952(2) 2_556 ?
O3 V 1.865(3) 4 ?
O5 V 1.7859(6) 2_557 ?
N1 C1 1.324(5) . ?
N1 C5 1.359(5) . ?
N2 C10 1.331(5) . ?
N2 C6 1.361(5) . ?
C1 C2 1.407(7) . ?
C1 H1 0.95(5) . ?
C2 C3 1.367(8) . ?
C2 H2 0.86(5) . ?
C3 C4 1.404(7) . ?
C3 H3 1.09(6) . ?
C4 C5 1.402(6) . ?
C4 C11 1.438(7) . ?
C5 C6 1.427(5) . ?
C6 C7 1.404(6) . ?
C7 C8 1.415(6) . ?
C7 C12 1.426(7) . ?
C8 C9 1.358(7) . ?
C8 H8 1.02(4) . ?
C9 C10 1.382(6) . ?
C9 H9 0.76(5) . ?
C10 H10 0.86(5) . ?
C11 C12 1.331(8) . ?
C11 H11 0.84(6) . ?
C12 H12 0.85(5) . ?
